data_7129487
loop_
_publ_author_name
'Vygranenko, Kateryna V.'
'Poronik, Yevgen M.'
'Bousquet, Manon H. E.'
'Vakuliuk, Olena'
'Jacquemin, Denis'
'Gryko, Daniel T.'

_publ_section_title
;
 Direct transformation of coumarins into orange-red emitting rhodols.
;
_journal_issue 10
_journal_name_full 'Chemical communications (Cambridge, England)'
_journal_page_first 1542
_journal_page_last 1545
_journal_paper_doi 10.1039/d1cc06924a
_journal_volume 58
_journal_year 2022
_chemical_formula_moiety 'C23 H21 N O7'
_chemical_formula_sum 'C23 H21 N O7'
_chemical_formula_weight 423.41
_space_group_crystal_system monoclinic
_space_group_IT_number 14
_space_group_name_Hall '-P 2yn'
_space_group_name_H-M_alt 'P 1 21/n 1'
_atom_sites_solution_hydrogens mixed
_atom_sites_solution_primary direct
_atom_sites_solution_secondary difmap
_audit_creation_method SHELXL-2014
_audit_update_record
;
2021-11-29 deposited with the CCDC.	2022-01-02 downloaded from the CCDC.
;
_cell_angle_alpha 90
_cell_angle_beta 98.713(7)
_cell_angle_gamma 90
_cell_formula_units_Z 4
_cell_length_a 11.7140(13)
_cell_length_b 9.9926(12)
_cell_length_c 16.775(2)
_cell_measurement_reflns_used 2521
_cell_measurement_temperature 296(2)
_cell_measurement_theta_max 68.75
_cell_measurement_theta_min 4.31
_cell_volume 1940.9(4)
_computing_cell_refinement 'Bruker SAINT'
_computing_data_collection 'Bruker APEX2'
_computing_data_reduction 'Bruker SAINT'
_computing_molecular_graphics 'Bruker SHELXTL'
_computing_publication_material 'Bruker SHELXTL'
_computing_structure_refinement 'SHELXL-2014 (Sheldrick, 2014)'
_computing_structure_solution 'SHELXL-2014 (Sheldrick, 2014)'
_diffrn_ambient_temperature 296(2)
_diffrn_measured_fraction_theta_full 0.984
_diffrn_measured_fraction_theta_max 0.973
_diffrn_measurement_device_type 'Bruker APEX-II CCD'
_diffrn_measurement_method '\f and \w scans'
_diffrn_radiation_monochromator graphite
_diffrn_radiation_type CuK\a
_diffrn_radiation_wavelength 1.54178
_diffrn_reflns_av_R_equivalents 0.0644
_diffrn_reflns_av_unetI/netI 0.0422
_diffrn_reflns_Laue_measured_fraction_full 0.984
_diffrn_reflns_Laue_measured_fraction_max 0.973
_diffrn_reflns_limit_h_max 14
_diffrn_reflns_limit_h_min -14
_diffrn_reflns_limit_k_max 10
_diffrn_reflns_limit_k_min -11
_diffrn_reflns_limit_l_max 20
_diffrn_reflns_limit_l_min -20
_diffrn_reflns_number 20848
_diffrn_reflns_point_group_measured_fraction_full 0.984
_diffrn_reflns_point_group_measured_fraction_max 0.973
_diffrn_reflns_theta_full 67.679
_diffrn_reflns_theta_max 68.750
_diffrn_reflns_theta_min 4.313
_diffrn_source 'fine-focus sealed tube'
_exptl_absorpt_coefficient_mu 0.903
_exptl_absorpt_correction_T_max 0.8440
_exptl_absorpt_correction_T_min 0.7320
_exptl_absorpt_correction_type numerical
_exptl_absorpt_process_details sadabs
_exptl_crystal_colour yellow
_exptl_crystal_density_diffrn 1.449
_exptl_crystal_density_method 'not measured'
_exptl_crystal_description prism
_exptl_crystal_F_000 888
_exptl_crystal_size_max 0.368
_exptl_crystal_size_mid 0.244
_exptl_crystal_size_min 0.194
_refine_diff_density_max 0.650
_refine_diff_density_min -0.324
_refine_diff_density_rms 0.044
_refine_ls_extinction_method none
_refine_ls_goodness_of_fit_ref 1.015
_refine_ls_hydrogen_treatment mixed
_refine_ls_matrix_type full
_refine_ls_number_parameters 326
_refine_ls_number_reflns 3496
_refine_ls_number_restraints 0
_refine_ls_restrained_S_all 1.015
_refine_ls_R_factor_all 0.0726
_refine_ls_R_factor_gt 0.0493
_refine_ls_shift/su_max 0.000
_refine_ls_shift/su_mean 0.000
_refine_ls_structure_factor_coef Fsqd
_refine_ls_weighting_details 'w=1/[\s^2^(Fo^2^)+(0.0563P)^2^+0.9257P] where P=(Fo^2^+2Fc^2^)/3'
_refine_ls_weighting_scheme calc
_refine_ls_wR_factor_gt 0.1180
_refine_ls_wR_factor_ref 0.1329
_reflns_Friedel_coverage 0.000
_reflns_number_gt 2521
_reflns_number_total 3496
_reflns_threshold_expression 'I > 2\s(I)'
_cod_data_source_file d1cc06924a2.cif
_cod_data_source_block KVy0620A_0m
_cod_depositor_comments 'Adding full bibliography for 7129487--7129488.cif.'
_cod_original_sg_symbol_H-M 'P 21/n'
_cod_database_code 7129487
_shelx_space_group_comment
;
The symmetry employed for this shelxl refinement is uniquely defined
by the following loop, which should always be used as a source of
symmetry information in preference to the above space-group names.
They are only intended as comments.
;
_shelx_estimated_absorpt_t_min 0.732
_shelx_estimated_absorpt_t_max 0.844
_shelxl_version_number 2014-3

loop_
_space_group_symop_operation_xyz
'x, y, z'
'-x+1/2, y+1/2, -z+1/2'
'-x, -y, -z'
'x-1/2, -y-1/2, z-1/2'

loop_
_atom_site_label
_atom_site_type_symbol
_atom_site_fract_x
_atom_site_fract_y
_atom_site_fract_z
_atom_site_U_iso_or_equiv
_atom_site_adp_type
_atom_site_occupancy
_atom_site_site_symmetry_order
_atom_site_calc_flag
_atom_site_refinement_flags_posn
_atom_site_refinement_flags_adp
_atom_site_refinement_flags_occupancy
_atom_site_disorder_assembly
_atom_site_disorder_group
N1 N 0.79545(16) 0.8429(2) -0.03028(13) 0.0496(5) Uani 1 1 d . . . . .
O1 O 0.40679(11) 0.73599(15) -0.01152(9) 0.0430(4) Uani 1 1 d . . . . .
O2 O 0.22301(12) 0.69230(18) -0.01671(10) 0.0534(5) Uani 1 1 d . . . . .
O3 O 0.42098(15) 0.32825(19) 0.27994(10) 0.0564(5) Uani 1 1 d . . . . .
O4 O 0.65852(14) 0.33896(17) 0.22349(11) 0.0592(5) Uani 1 1 d . . . . .
O5 O 0.63780(12) 0.53689(17) 0.28201(9) 0.0484(4) Uani 1 1 d . . . . .
O6 O 0.20390(14) 0.27387(19) 0.26422(11) 0.0596(5) Uani 1 1 d . . . . .
O7 O 0.08283(13) 0.38296(18) 0.17120(11) 0.0560(5) Uani 1 1 d . . . . .
C1 C 0.9165(2) 0.8403(3) 0.0081(2) 0.0665(8) Uani 1 1 d . . . . .
C2 C 0.9551(2) 0.7029(3) 0.0347(2) 0.0626(8) Uani 1 1 d . . . . .
C3 C 0.88157(19) 0.6484(3) 0.09211(18) 0.0543(7) Uani 1 1 d . . . . .
C4 C 0.75485(17) 0.6737(2) 0.06535(13) 0.0387(5) Uani 1 1 d . . . . .
C5 C 0.71712(17) 0.7696(2) 0.00534(14) 0.0383(5) Uani 1 1 d . . . . .
C6 C 0.59773(17) 0.7873(2) -0.01969(13) 0.0369(5) Uani 1 1 d . . . . .
C7 C 0.5524(2) 0.8849(3) -0.08532(18) 0.0501(6) Uani 1 1 d . . . . .
C8 C 0.6456(3) 0.9451(4) -0.1257(2) 0.0893(11) Uani 1 1 d . . . . .
H8A H 0.6568 0.8888 -0.1710 0.107 Uiso 1 1 calc R U . . .
H8B H 0.6195 1.0319 -0.1471 0.107 Uiso 1 1 calc R U . . .
C9 C 0.7564(2) 0.9621(3) -0.0745(2) 0.0719(9) Uani 1 1 d . . . . .
H9A H 0.8136 0.9883 -0.1077 0.086 Uiso 1 1 calc R U . . .
H9B H 0.7501 1.0341 -0.0366 0.086 Uiso 1 1 calc R U . . .
C10 C 0.67491(17) 0.6033(2) 0.10043(14) 0.0377(5) Uani 1 1 d . . . . .
C11 C 0.55527(16) 0.6212(2) 0.08003(13) 0.0335(5) Uani 1 1 d . . . . .
C12 C 0.52187(16) 0.7126(2) 0.01808(13) 0.0343(5) Uani 1 1 d . . . . .
C13 C 0.31944(16) 0.6681(2) 0.01591(13) 0.0365(5) Uani 1 1 d . . . . .
C14 C 0.35030(16) 0.5755(2) 0.08252(12) 0.0316(5) Uani 1 1 d . . . . .
C15 C 0.46661(16) 0.5535(2) 0.11724(12) 0.0314(5) Uani 1 1 d . . . . .
C16 C 0.48664(17) 0.4678(2) 0.18456(13) 0.0351(5) Uani 1 1 d . . . . .
C17 C 0.39510(18) 0.4064(2) 0.21439(13) 0.0381(5) Uani 1 1 d . . . . .
C18 C 0.28036(17) 0.4263(2) 0.17743(13) 0.0370(5) Uani 1 1 d . . . . .
C19 C 0.26035(17) 0.5115(2) 0.11245(13) 0.0356(5) Uani 1 1 d . . . . .
C20 C 0.60377(18) 0.4383(2) 0.23082(14) 0.0394(5) Uani 1 1 d . . . . .
C21 C 0.7529(2) 0.5265(3) 0.32706(17) 0.0644(8) Uani 1 1 d . . . . .
H21A H 0.7632 0.4395 0.3513 0.097 Uiso 1 1 calc R U . . .
H21B H 0.7633 0.5937 0.3685 0.097 Uiso 1 1 calc R U . . .
H21C H 0.8087 0.5396 0.2913 0.097 Uiso 1 1 calc R U . . .
C22 C 0.18693(19) 0.3537(2) 0.20899(14) 0.0430(6) Uani 1 1 d . . . . .
C23 C -0.0117(2) 0.3055(4) 0.1955(2) 0.0831(10) Uani 1 1 d . . . . .
H23A H 0.0067 0.2119 0.1949 0.125 Uiso 1 1 calc R U . . .
H23B H -0.0812 0.3223 0.1586 0.125 Uiso 1 1 calc R U . . .
H23C H -0.0227 0.3313 0.2489 0.125 Uiso 1 1 calc R U . . .
H10 H 0.707(2) 0.539(3) 0.1413(15) 0.054(7) Uiso 1 1 d . . . . .
H19 H 0.1821(18) 0.532(2) 0.0856(12) 0.036(6) Uiso 1 1 d . . . . .
H1A H 0.957(3) 0.877(3) -0.0349(18) 0.083(10) Uiso 1 1 d . . . . .
H2A H 1.036(2) 0.709(3) 0.0601(16) 0.064(8) Uiso 1 1 d . . . . .
H3A H 0.901(3) 0.684(3) 0.148(2) 0.087(10) Uiso 1 1 d . . . . .
H3B H 0.891(3) 0.550(4) 0.102(2) 0.091(11) Uiso 1 1 d . . . . .
H7A H 0.511(3) 0.956(3) -0.0652(19) 0.086(10) Uiso 1 1 d . . . . .
H2B H 0.951(2) 0.641(3) -0.0168(18) 0.070(9) Uiso 1 1 d . . . . .
H7B H 0.496(3) 0.846(3) -0.1249(19) 0.080(10) Uiso 1 1 d . . . . .
H1B H 0.930(3) 0.906(4) 0.060(2) 0.110(12) Uiso 1 1 d . . . . .
H3 H 0.349(3) 0.292(3) 0.2888(17) 0.074(9) Uiso 1 1 d . . . . .

loop_
_atom_site_aniso_label
_atom_site_aniso_U_11
_atom_site_aniso_U_22
_atom_site_aniso_U_33
_atom_site_aniso_U_23
_atom_site_aniso_U_13
_atom_site_aniso_U_12
N1 0.0406(10) 0.0441(12) 0.0659(14) 0.0033(11) 0.0139(9) -0.0097(8)
O1 0.0297(7) 0.0482(9) 0.0505(10) 0.0159(8) 0.0039(7) 0.0018(6)
O2 0.0299(8) 0.0651(11) 0.0631(11) 0.0227(9) 0.0001(7) 0.0034(7)
O3 0.0484(10) 0.0705(12) 0.0493(10) 0.0254(10) 0.0039(8) -0.0008(9)
O4 0.0514(10) 0.0502(11) 0.0725(13) 0.0008(10) -0.0022(9) 0.0149(8)
O5 0.0397(8) 0.0566(10) 0.0448(9) -0.0050(9) -0.0068(7) 0.0010(7)
O6 0.0534(10) 0.0658(12) 0.0614(11) 0.0255(10) 0.0142(8) -0.0031(8)
O7 0.0361(8) 0.0679(12) 0.0637(11) 0.0178(10) 0.0065(8) -0.0126(8)
C1 0.0414(14) 0.068(2) 0.091(2) -0.0046(19) 0.0163(14) -0.0207(13)
C2 0.0343(13) 0.084(2) 0.0692(19) -0.0005(18) 0.0073(12) -0.0056(13)
C3 0.0299(11) 0.072(2) 0.0597(18) 0.0020(16) 0.0019(11) -0.0039(11)
C4 0.0312(10) 0.0423(13) 0.0420(13) -0.0067(11) 0.0038(9) -0.0038(9)
C5 0.0355(11) 0.0342(12) 0.0464(13) -0.0087(11) 0.0102(10) -0.0077(9)
C6 0.0360(11) 0.0335(12) 0.0420(13) -0.0006(10) 0.0084(9) -0.0007(9)
C7 0.0500(14) 0.0473(15) 0.0545(16) 0.0124(14) 0.0124(13) 0.0041(12)
C8 0.0664(19) 0.093(2) 0.111(3) 0.055(2) 0.0226(18) 0.0008(17)
C9 0.0626(17) 0.0553(17) 0.100(2) 0.0191(18) 0.0196(16) -0.0132(14)
C10 0.0313(10) 0.0439(13) 0.0364(12) -0.0001(11) 0.0008(9) 0.0016(9)
C11 0.0285(10) 0.0358(12) 0.0357(12) -0.0021(10) 0.0034(8) -0.0001(8)
C12 0.0286(10) 0.0350(12) 0.0386(12) -0.0013(10) 0.0026(9) 0.0014(8)
C13 0.0296(10) 0.0380(12) 0.0417(12) 0.0037(11) 0.0052(9) 0.0003(9)
C14 0.0303(10) 0.0324(11) 0.0318(11) -0.0016(10) 0.0036(8) -0.0007(8)
C15 0.0295(10) 0.0328(11) 0.0315(11) -0.0048(10) 0.0029(8) 0.0001(8)
C16 0.0336(10) 0.0372(12) 0.0334(11) -0.0011(10) 0.0012(9) 0.0020(9)
C17 0.0418(11) 0.0400(12) 0.0322(12) 0.0047(11) 0.0049(9) 0.0009(9)
C18 0.0363(11) 0.0379(12) 0.0373(12) 0.0004(11) 0.0076(9) -0.0026(9)
C19 0.0304(10) 0.0375(12) 0.0379(12) -0.0028(10) 0.0022(9) -0.0001(9)
C20 0.0379(11) 0.0413(13) 0.0385(12) 0.0068(11) 0.0038(9) 0.0008(10)
C21 0.0457(14) 0.080(2) 0.0594(17) 0.0042(16) -0.0169(12) -0.0061(13)
C22 0.0425(12) 0.0440(13) 0.0432(14) 0.0039(12) 0.0086(10) -0.0035(10)
C23 0.0462(15) 0.108(3) 0.094(2) 0.034(2) 0.0067(15) -0.0303(16)

loop_
_atom_type_symbol
_atom_type_description
_atom_type_scat_dispersion_real
_atom_type_scat_dispersion_imag
_atom_type_scat_source
C C 0.0181 0.0091 'International Tables Vol C Tables 4.2.6.8 and 6.1.1.4'
H H 0.0000 0.0000 'International Tables Vol C Tables 4.2.6.8 and 6.1.1.4'
N N 0.0311 0.0180 'International Tables Vol C Tables 4.2.6.8 and 6.1.1.4'
O O 0.0492 0.0322 'International Tables Vol C Tables 4.2.6.8 and 6.1.1.4'

loop_
_geom_angle_atom_site_label_1
_geom_angle_atom_site_label_2
_geom_angle_atom_site_label_3
_geom_angle
_geom_angle_site_symmetry_1
_geom_angle_site_symmetry_3
_geom_angle_publ_flag
C5 N1 C9 118.8(2) . . ?
C5 N1 C1 117.6(2) . . ?
C9 N1 C1 116.8(2) . . ?
C13 O1 C12 122.32(17) . . ?
C17 O3 H3 104.4(17) . . ?
C20 O5 C21 116.72(19) . . ?
C22 O7 C23 115.7(2) . . ?
N1 C1 C2 112.1(2) . . ?
N1 C1 H1A 102.2(18) . . ?
C2 C1 H1A 113.6(18) . . ?
N1 C1 H1B 110.9(19) . . ?
C2 C1 H1B 108.8(19) . . ?
H1A C1 H1B 109(3) . . ?
C1 C2 C3 110.6(3) . . ?
C1 C2 H2A 107.3(16) . . ?
C3 C2 H2A 111.0(16) . . ?
C1 C2 H2B 108.8(15) . . ?
C3 C2 H2B 110.8(15) . . ?
H2A C2 H2B 108(2) . . ?
C2 C3 C4 112.7(2) . . ?
C2 C3 H3A 113.8(18) . . ?
C4 C3 H3A 107.4(18) . . ?
C2 C3 H3B 113.8(19) . . ?
C4 C3 H3B 107.4(18) . . ?
H3A C3 H3B 101(3) . . ?
C10 C4 C5 119.56(19) . . ?
C10 C4 C3 119.5(2) . . ?
C5 C4 C3 121.0(2) . . ?
N1 C5 C4 120.84(19) . . ?
N1 C5 C6 120.0(2) . . ?
C4 C5 C6 119.16(19) . . ?
C12 C6 C5 118.2(2) . . ?
C12 C6 C7 120.25(19) . . ?
C5 C6 C7 121.5(2) . . ?
C8 C7 C6 113.0(2) . . ?
C8 C7 H7A 108.1(19) . . ?
C6 C7 H7A 111(2) . . ?
C8 C7 H7B 109.0(19) . . ?
C6 C7 H7B 112.0(19) . . ?
H7A C7 H7B 103(3) . . ?
C9 C8 C7 115.2(3) . . ?
C9 C8 H8A 108.5 . . ?
C7 C8 H8A 108.5 . . ?
C9 C8 H8B 108.5 . . ?
C7 C8 H8B 108.5 . . ?
H8A C8 H8B 107.5 . . ?
N1 C9 C8 113.1(2) . . ?
N1 C9 H9A 109.0 . . ?
C8 C9 H9A 109.0 . . ?
N1 C9 H9B 109.0 . . ?
C8 C9 H9B 109.0 . . ?
H9A C9 H9B 107.8 . . ?
C4 C10 C11 123.4(2) . . ?
C4 C10 H10 115.0(14) . . ?
C11 C10 H10 121.5(14) . . ?
C12 C11 C10 114.99(19) . . ?
C12 C11 C15 119.07(17) . . ?
C10 C11 C15 125.9(2) . . ?
C6 C12 O1 113.74(18) . . ?
C6 C12 C11 124.53(18) . . ?
O1 C12 C11 121.73(18) . . ?
O2 C13 O1 116.56(19) . . ?
O2 C13 C14 125.79(19) . . ?
O1 C13 C14 117.63(17) . . ?
C19 C14 C15 121.01(19) . . ?
C19 C14 C13 117.17(18) . . ?
C15 C14 C13 121.80(17) . . ?
C16 C15 C14 117.22(18) . . ?
C16 C15 C11 125.66(18) . . ?
C14 C15 C11 117.12(18) . . ?
C17 C16 C15 120.82(18) . . ?
C17 C16 C20 114.90(19) . . ?
C15 C16 C20 124.26(18) . . ?
O3 C17 C16 117.33(19) . . ?
O3 C17 C18 121.62(19) . . ?
C16 C17 C18 121.0(2) . . ?
C19 C18 C17 118.28(19) . . ?
C19 C18 C22 122.8(2) . . ?
C17 C18 C22 118.9(2) . . ?
C18 C19 C14 121.59(19) . . ?
C18 C19 H19 122.0(12) . . ?
C14 C19 H19 116.4(12) . . ?
O4 C20 O5 124.6(2) . . ?
O4 C20 C16 124.9(2) . . ?
O5 C20 C16 110.47(18) . . ?
O5 C21 H21A 109.5 . . ?
O5 C21 H21B 109.5 . . ?
H21A C21 H21B 109.5 . . ?
O5 C21 H21C 109.5 . . ?
H21A C21 H21C 109.5 . . ?
H21B C21 H21C 109.5 . . ?
O6 C22 O7 123.0(2) . . ?
O6 C22 C18 123.4(2) . . ?
O7 C22 C18 113.6(2) . . ?
O7 C23 H23A 109.5 . . ?
O7 C23 H23B 109.5 . . ?
H23A C23 H23B 109.5 . . ?
O7 C23 H23C 109.5 . . ?
H23A C23 H23C 109.5 . . ?
H23B C23 H23C 109.5 . . ?

loop_
_geom_bond_atom_site_label_1
_geom_bond_atom_site_label_2
_geom_bond_distance
_geom_bond_site_symmetry_2
_geom_bond_publ_flag
N1 C5 1.379(3) . ?
N1 C9 1.441(3) . ?
N1 C1 1.466(3) . ?
O1 C13 1.364(2) . ?
O1 C12 1.384(2) . ?
O2 C13 1.203(2) . ?
O3 C17 1.345(3) . ?
O3 H3 0.95(3) . ?
O4 C20 1.198(3) . ?
O5 C20 1.328(3) . ?
O5 C21 1.446(3) . ?
O6 C22 1.216(3) . ?
O7 C22 1.319(3) . ?
O7 C23 1.458(3) . ?
C1 C2 1.492(4) . ?
C1 H1A 0.99(3) . ?
C1 H1B 1.08(4) . ?
C2 C3 1.489(4) . ?
C2 H2A 0.98(3) . ?
C2 H2B 1.06(3) . ?
C3 C4 1.506(3) . ?
C3 H3A 0.99(3) . ?
C3 H3B 1.00(3) . ?
C4 C10 1.373(3) . ?
C4 C5 1.411(3) . ?
C5 C6 1.409(3) . ?
C6 C12 1.385(3) . ?
C6 C7 1.506(3) . ?
C7 C8 1.496(4) . ?
C7 H7A 0.95(3) . ?
C7 H7B 0.95(3) . ?
C8 C9 1.454(4) . ?
C8 H8A 0.9700 . ?
C8 H8B 0.9700 . ?
C9 H9A 0.9700 . ?
C9 H9B 0.9700 . ?
C10 C11 1.403(3) . ?
C10 H10 0.97(3) . ?
C11 C12 1.395(3) . ?
C11 C15 1.457(3) . ?
C13 C14 1.454(3) . ?
C14 C19 1.390(3) . ?
C14 C15 1.415(3) . ?
C15 C16 1.408(3) . ?
C16 C17 1.393(3) . ?
C16 C20 1.500(3) . ?
C17 C18 1.406(3) . ?
C18 C19 1.375(3) . ?
C18 C22 1.476(3) . ?
C19 H19 0.98(2) . ?
C21 H21A 0.9600 . ?
C21 H21B 0.9600 . ?
C21 H21C 0.9600 . ?
C23 H23A 0.9600 . ?
C23 H23B 0.9600 . ?
C23 H23C 0.9600 . ?

loop_
_geom_hbond_atom_site_label_D
_geom_hbond_atom_site_label_H
_geom_hbond_atom_site_label_A
_geom_hbond_distance_DH
_geom_hbond_distance_HA
_geom_hbond_distance_DA
_geom_hbond_angle_DHA
_geom_hbond_site_symmetry_A
O3 H3 O6 0.95(3) 1.69(3) 2.574(2) 152(3) .
C2 H2B O7 1.06(3) 2.57(3) 3.521(4) 149(2) 3_665
C23 H23A O5 0.96 2.50 3.115(3) 121.4 2_545

loop_
_geom_torsion_atom_site_label_1
_geom_torsion_atom_site_label_2
_geom_torsion_atom_site_label_3
_geom_torsion_atom_site_label_4
_geom_torsion
_geom_torsion_site_symmetry_1
_geom_torsion_site_symmetry_2
_geom_torsion_site_symmetry_3
_geom_torsion_site_symmetry_4
_geom_torsion_publ_flag
C5 N1 C1 C2 42.9(4) . . . . ?
C9 N1 C1 C2 -166.2(3) . . . . ?
N1 C1 C2 C3 -58.2(4) . . . . ?
C1 C2 C3 C4 44.2(4) . . . . ?
C2 C3 C4 C10 164.4(3) . . . . ?
C2 C3 C4 C5 -16.2(4) . . . . ?
C9 N1 C5 C4 -163.7(2) . . . . ?
C1 N1 C5 C4 -13.4(3) . . . . ?
C9 N1 C5 C6 18.1(3) . . . . ?
C1 N1 C5 C6 168.3(2) . . . . ?
C10 C4 C5 N1 179.2(2) . . . . ?
C3 C4 C5 N1 -0.1(3) . . . . ?
C10 C4 C5 C6 -2.5(3) . . . . ?
C3 C4 C5 C6 178.1(2) . . . . ?
N1 C5 C6 C12 -179.4(2) . . . . ?
C4 C5 C6 C12 2.3(3) . . . . ?
N1 C5 C6 C7 0.2(3) . . . . ?
C4 C5 C6 C7 -178.0(2) . . . . ?
C12 C6 C7 C8 -173.4(3) . . . . ?
C5 C6 C7 C8 6.9(4) . . . . ?
C6 C7 C8 C9 -31.8(4) . . . . ?
C5 N1 C9 C8 -43.1(4) . . . . ?
C1 N1 C9 C8 166.4(3) . . . . ?
C7 C8 C9 N1 49.8(4) . . . . ?
C5 C4 C10 C11 -0.1(3) . . . . ?
C3 C4 C10 C11 179.3(2) . . . . ?
C4 C10 C11 C12 2.8(3) . . . . ?
C4 C10 C11 C15 -177.4(2) . . . . ?
C5 C6 C12 O1 -179.19(18) . . . . ?
C7 C6 C12 O1 1.1(3) . . . . ?
C5 C6 C12 C11 0.5(3) . . . . ?
C7 C6 C12 C11 -179.1(2) . . . . ?
C13 O1 C12 C6 177.40(19) . . . . ?
C13 O1 C12 C11 -2.3(3) . . . . ?
C10 C11 C12 C6 -3.0(3) . . . . ?
C15 C11 C12 C6 177.2(2) . . . . ?
C10 C11 C12 O1 176.71(19) . . . . ?
C15 C11 C12 O1 -3.1(3) . . . . ?
C12 O1 C13 O2 -176.7(2) . . . . ?
C12 O1 C13 C14 4.5(3) . . . . ?
O2 C13 C14 C19 -1.6(3) . . . . ?
O1 C13 C14 C19 177.10(19) . . . . ?
O2 C13 C14 C15 -179.9(2) . . . . ?
O1 C13 C14 C15 -1.2(3) . . . . ?
C19 C14 C15 C16 -2.0(3) . . . . ?
C13 C14 C15 C16 176.32(19) . . . . ?
C19 C14 C15 C11 177.85(19) . . . . ?
C13 C14 C15 C11 -3.9(3) . . . . ?
C12 C11 C15 C16 -174.23(19) . . . . ?
C10 C11 C15 C16 6.0(3) . . . . ?
C12 C11 C15 C14 6.0(3) . . . . ?
C10 C11 C15 C14 -173.8(2) . . . . ?
C14 C15 C16 C17 0.9(3) . . . . ?
C11 C15 C16 C17 -178.9(2) . . . . ?
C14 C15 C16 C20 -177.24(19) . . . . ?
C11 C15 C16 C20 3.0(3) . . . . ?
C15 C16 C17 O3 -178.59(19) . . . . ?
C20 C16 C17 O3 -0.3(3) . . . . ?
C15 C16 C17 C18 1.1(3) . . . . ?
C20 C16 C17 C18 179.4(2) . . . . ?
O3 C17 C18 C19 177.6(2) . . . . ?
C16 C17 C18 C19 -2.0(3) . . . . ?
O3 C17 C18 C22 -3.3(3) . . . . ?
C16 C17 C18 C22 177.1(2) . . . . ?
C17 C18 C19 C14 1.0(3) . . . . ?
C22 C18 C19 C14 -178.1(2) . . . . ?
C15 C14 C19 C18 1.0(3) . . . . ?
C13 C14 C19 C18 -177.3(2) . . . . ?
C21 O5 C20 O4 4.9(3) . . . . ?
C21 O5 C20 C16 -175.93(19) . . . . ?
C17 C16 C20 O4 81.0(3) . . . . ?
C15 C16 C20 O4 -100.7(3) . . . . ?
C17 C16 C20 O5 -98.1(2) . . . . ?
C15 C16 C20 O5 80.2(3) . . . . ?
C23 O7 C22 O6 -4.6(4) . . . . ?
C23 O7 C22 C18 174.9(2) . . . . ?
C19 C18 C22 O6 176.8(2) . . . . ?
C17 C18 C22 O6 -2.3(4) . . . . ?
C19 C18 C22 O7 -2.7(3) . . . . ?
C17 C18 C22 O7 178.2(2) . . . . ?
